data_4060666
_journal_name_full Organometallics
_journal_paper_doi 10.1021/om0509241
_journal_year 2006
_chemical_formula_moiety 'C18 H14 '
_chemical_formula_sum 'C18 H14'
_chemical_formula_weight 230.31
_space_group_IT_number 7
_symmetry_cell_setting monoclinic
_symmetry_space_group_name_Hall 'P -2ya'
_symmetry_space_group_name_H-M 'P 1 a 1'
_cell_angle_alpha 90
_cell_angle_beta 90.649(4)
_cell_angle_gamma 90
_cell_formula_units_Z 4
_cell_length_a 12.897(2)
_cell_length_b 5.7782(7)
_cell_length_c 17.568(3)
_cell_measurement_temperature 296.1
_cell_volume 1309.1(3)
_exptl_crystal_density_diffrn 1.168
_cod_original_sg_symbol_H-M 'P a'
_cod_database_code 4060666

loop_
_symmetry_equiv_pos_site_id
_symmetry_equiv_pos_as_xyz
1 +X,+Y,+Z
2 1/2+X,-Y,+Z

loop_
_atom_site_label
_atom_site_type_symbol
_atom_site_fract_x
_atom_site_fract_y
_atom_site_fract_z
_atom_site_U_iso_or_equiv
_atom_site_adp_type
_atom_site_occupancy
_atom_site_symmetry_multiplicity
_atom_site_calc_flag
_atom_site_refinement_flags
_atom_site_disorder_assembly
_atom_site_disorder_group
C(1) C 0.2589(3) 0.1897(7) 0.4199(2) 0.048(1) Uani 1.00 1 d . . .
C(2) C 0.3203(3) 0.3969(8) 0.4339(2) 0.051(1) Uani 1.00 1 d . . .
C(3) C 0.3705(4) 0.558(1) 0.4451(3) 0.069(2) Uani 1.00 1 d . . .
C(4) C 0.1739(3) 0.1481(7) 0.4773(2) 0.049(1) Uani 1.00 1 d . . .
C(5) C 0.1494(4) 0.3113(8) 0.5306(2) 0.057(1) Uani 1.00 1 d . . .
C(6) C 0.0723(4) 0.2682(8) 0.5815(3) 0.066(1) Uani 1.00 1 d . . .
C(7) C 0.0176(4) 0.0692(9) 0.5795(3) 0.066(1) Uani 1.00 1 d . . .
C(8) C 0.0402(4) -0.0955(8) 0.5259(3) 0.066(1) Uani 1.00 1 d . . .
C(9) C 0.1178(4) -0.0554(7) 0.4753(2) 0.058(1) Uani 1.00 1 d . . .
C(10) C 0.2145(3) 0.1900(7) 0.3375(2) 0.052(1) Uani 1.00 1 d . . .
C(11) C 0.1372(4) 0.3702(8) 0.3292(2) 0.056(1) Uani 1.00 1 d . . .
C(12) C 0.0748(4) 0.513(1) 0.3226(3) 0.077(2) Uani 1.00 1 d . . .
C(13) C 0.3002(3) 0.1984(7) 0.2798(2) 0.051(1) Uani 1.00 1 d . . .
C(14) C 0.3134(4) 0.3857(8) 0.2334(2) 0.056(1) Uani 1.00 1 d . . .
C(15) C 0.3893(4) 0.3855(9) 0.1790(3) 0.066(1) Uani 1.00 1 d . . .
C(16) C 0.4521(4) 0.1987(9) 0.1710(3) 0.072(2) Uani 1.00 1 d . . .
C(17) C 0.4412(4) 0.0143(9) 0.2187(3) 0.072(2) Uani 1.00 1 d . . .
C(18) C 0.3656(4) 0.0127(8) 0.2720(3) 0.062(1) Uani 1.00 1 d . . .
C(19) C -0.0082(3) 0.1909(7) 0.8377(2) 0.051(1) Uani 1.00 1 d . . .
C(20) C 0.0686(4) 0.3712(8) 0.8295(2) 0.056(1) Uani 1.00 1 d . . .
C(21) C 0.1313(4) 0.512(1) 0.8229(3) 0.075(2) Uani 1.00 1 d . . .
C(22) C -0.0936(3) 0.1984(7) 0.7791(2) 0.051(1) Uani 1.00 1 d . . .
C(23) C -0.1064(4) 0.3869(8) 0.7331(2) 0.058(1) Uani 1.00 1 d . . .
C(24) C -0.1826(4) 0.3830(9) 0.6792(3) 0.066(1) Uani 1.00 1 d . . .
C(25) C -0.2450(4) 0.198(1) 0.6717(3) 0.072(2) Uani 1.00 1 d . . .
C(26) C -0.2355(4) 0.012(1) 0.7183(3) 0.075(2) Uani 1.00 1 d . . .
C(27) C -0.1595(4) 0.0117(8) 0.7722(3) 0.063(1) Uani 1.00 1 d . . .
C(28) C -0.0525(3) 0.1891(7) 0.9189(2) 0.052(1) Uani 1.00 1 d . . .
C(29) C -0.1129(3) 0.3957(8) 0.9334(2) 0.052(1) Uani 1.00 1 d . . .
C(30) C -0.1636(4) 0.557(1) 0.9452(3) 0.069(2) Uani 1.00 1 d . . .
C(31) C 0.0326(3) 0.1495(7) 0.9772(2) 0.049(1) Uani 1.00 1 d . . .
C(32) C 0.0885(4) -0.0541(7) 0.9757(3) 0.062(1) Uani 1.00 1 d . . .
C(33) C 0.1662(4) -0.0927(9) 1.0259(3) 0.068(1) Uani 1.00 1 d . . .
C(34) C 0.1880(4) 0.0681(9) 1.0801(3) 0.069(2) Uani 1.00 1 d . . .
C(35) C 0.1331(4) 0.2693(8) 1.0820(3) 0.063(1) Uani 1.00 1 d . . .
C(36) C 0.0570(4) 0.3125(8) 1.0306(2) 0.059(1) Uani 1.00 1 d . . .
H(1) H 0.416(4) 0.676(8) 0.451(3) 0.0817 Uiso 1.00 1 c . . .
H(2) H 0.025(4) 0.635(9) 0.323(3) 0.0920 Uiso 1.00 1 c . . .
H(3) H 0.188(4) 0.461(7) 0.528(3) 0.0685 Uiso 1.00 1 c . . .
H(4) H 0.047(4) 0.392(7) 0.614(3) 0.0784 Uiso 1.00 1 c . . .
H(5) H -0.033(4) 0.026(8) 0.617(3) 0.0770 Uiso 1.00 1 c . . .
H(6) H 0.006(4) -0.247(8) 0.529(3) 0.0780 Uiso 1.00 1 c . . .
H(7) H 0.132(3) -0.183(7) 0.436(2) 0.0691 Uiso 1.00 1 c . . .
H(8) H 0.270(3) 0.538(8) 0.239(3) 0.0678 Uiso 1.00 1 c . . .
H(9) H 0.390(4) 0.528(8) 0.147(3) 0.0800 Uiso 1.00 1 c . . .
H(10) H 0.519(4) 0.199(7) 0.139(3) 0.0843 Uiso 1.00 1 c . . .
H(11) H 0.482(4) -0.111(9) 0.210(3) 0.0888 Uiso 1.00 1 c . . .
H(12) H 0.344(4) -0.111(7) 0.294(3) 0.0738 Uiso 1.00 1 c . . .
H(13) H 0.180(4) 0.628(9) 0.818(3) 0.0903 Uiso 1.00 1 c . . .
H(14) H -0.057(4) 0.533(8) 0.745(3) 0.0681 Uiso 1.00 1 c . . .
H(15) H -0.197(4) 0.521(8) 0.656(3) 0.0786 Uiso 1.00 1 c . . .
H(16) H -0.303(4) 0.199(8) 0.641(3) 0.0845 Uiso 1.00 1 c . . .
H(17) H -0.281(4) -0.147(9) 0.714(3) 0.0912 Uiso 1.00 1 c . . .
H(18) H -0.147(4) -0.112(7) 0.809(3) 0.0740 Uiso 1.00 1 c . . .
H(19) H -0.203(4) 0.674(8) 0.958(3) 0.0828 Uiso 1.00 1 c . . .
H(20) H 0.063(3) -0.178(7) 0.938(3) 0.0708 Uiso 1.00 1 c . . .
H(21) H 0.208(4) -0.231(8) 1.028(3) 0.0813 Uiso 1.00 1 c . . .
H(22) H 0.251(4) 0.045(8) 1.107(3) 0.0804 Uiso 1.00 1 c . . .
H(23) H 0.143(4) 0.409(7) 1.123(3) 0.0768 Uiso 1.00 1 c . . .
H(24) H 0.012(4) 0.475(7) 1.034(3) 0.0699 Uiso 1.00 1 c . . .
H(25) H 0.3050 0.0620 0.4240 0.058 Uiso 1.00 1 c R . .
H(26) H 0.1795 0.0471 0.3298 0.062 Uiso 1.00 1 c R . .
H(27) H 0.0271 0.0482 0.8309 0.061 Uiso 1.00 1 c R . .
H(28) H -0.0986 0.0612 0.9219 0.062 Uiso 1.00 1 c R . .

loop_
_atom_site_aniso_label
_atom_site_aniso_U_11
_atom_site_aniso_U_22
_atom_site_aniso_U_33
_atom_site_aniso_U_12
_atom_site_aniso_U_13
_atom_site_aniso_U_23
C(1) 0.051(2) 0.049(2) 0.045(2) 0.009(2) -0.004(2) -0.005(2)
C(2) 0.047(2) 0.062(3) 0.043(2) -0.002(2) -0.005(2) -0.003(2)
C(3) 0.065(3) 0.068(3) 0.074(3) -0.011(3) -0.016(2) -0.001(2)
C(4) 0.054(2) 0.049(2) 0.044(2) 0.007(2) -0.003(2) -0.001(2)
C(5) 0.065(3) 0.053(2) 0.051(2) 0.004(2) 0.000(2) -0.003(2)
C(6) 0.076(3) 0.067(3) 0.056(3) 0.014(3) 0.012(2) -0.001(2)
C(7) 0.061(3) 0.077(3) 0.060(3) 0.009(3) 0.008(2) 0.013(2)
C(8) 0.069(3) 0.060(3) 0.069(3) -0.006(3) -0.004(2) 0.014(2)
C(9) 0.072(3) 0.050(2) 0.053(2) -0.007(2) -0.000(2) -0.003(2)
C(10) 0.055(2) 0.059(3) 0.041(2) -0.005(2) -0.002(2) -0.009(2)
C(11) 0.050(2) 0.072(3) 0.047(2) -0.001(2) -0.006(2) -0.004(2)
C(12) 0.067(3) 0.100(4) 0.065(3) 0.017(3) -0.014(2) -0.002(3)
C(13) 0.056(2) 0.052(2) 0.045(2) -0.004(2) 0.000(2) -0.010(2)
C(14) 0.063(3) 0.055(3) 0.048(2) -0.002(2) -0.005(2) -0.004(2)
C(15) 0.067(3) 0.075(3) 0.057(3) -0.008(3) 0.003(2) 0.003(2)
C(16) 0.070(3) 0.089(4) 0.057(3) -0.005(3) 0.011(2) -0.011(3)
C(17) 0.076(3) 0.072(3) 0.069(3) 0.011(3) 0.010(2) -0.015(2)
C(18) 0.076(3) 0.052(2) 0.059(3) 0.004(2) 0.008(2) -0.006(2)
C(19) 0.055(2) 0.055(2) 0.044(2) 0.005(2) 0.002(2) -0.007(2)
C(20) 0.051(2) 0.074(3) 0.045(2) -0.005(2) 0.007(2) -0.005(2)
C(21) 0.065(3) 0.099(4) 0.061(3) -0.018(3) 0.010(2) 0.001(3)
C(22) 0.055(2) 0.059(2) 0.040(2) 0.002(2) 0.004(2) -0.009(2)
C(23) 0.061(3) 0.061(3) 0.051(2) -0.001(2) 0.001(2) -0.005(2)
C(24) 0.065(3) 0.076(3) 0.056(3) 0.009(3) -0.004(2) 0.006(2)
C(25) 0.063(3) 0.096(4) 0.056(3) -0.005(3) -0.009(2) -0.014(3)
C(26) 0.078(3) 0.084(4) 0.061(3) -0.019(3) -0.007(2) -0.017(2)
C(27) 0.078(3) 0.056(3) 0.056(3) -0.011(2) -0.009(2) -0.006(2)
C(28) 0.057(3) 0.048(2) 0.050(2) -0.009(2) 0.007(2) -0.004(2)
C(29) 0.047(2) 0.064(3) 0.046(2) -0.002(2) 0.008(2) -0.004(2)
C(30) 0.062(3) 0.077(3) 0.067(3) 0.008(3) 0.017(2) -0.008(2)
C(31) 0.054(2) 0.051(2) 0.044(2) -0.003(2) 0.007(2) 0.002(2)
C(32) 0.082(3) 0.056(2) 0.049(2) -0.000(3) -0.001(2) -0.004(2)
C(33) 0.067(3) 0.068(3) 0.068(3) 0.008(3) 0.006(2) 0.008(2)
C(34) 0.064(3) 0.083(3) 0.061(3) -0.006(3) -0.006(2) 0.009(2)
C(35) 0.065(3) 0.065(3) 0.060(3) -0.003(2) -0.011(2) -0.007(2)
C(36) 0.063(3) 0.060(3) 0.053(2) -0.001(2) 0.003(2) -0.003(2)

loop_
_geom_bond_atom_site_label_1
_geom_bond_atom_site_label_2
_geom_bond_distance
_geom_bond_publ_flag
_geom_bond_site_symmetry_1
_geom_bond_site_symmetry_2
C(1) C(2) 1.455(6) ? . .
C(1) C(4) 1.517(6) ? . .
C(1) C(10) 1.550(5) ? . .
C(2) C(3) 1.149(7) ? . .
C(4) C(5) 1.369(6) ? . .
C(4) C(9) 1.381(6) ? . .
C(5) C(6) 1.368(7) ? . .
C(6) C(7) 1.350(7) ? . .
C(7) C(8) 1.372(7) ? . .
C(8) C(9) 1.366(7) ? . .
C(10) C(11) 1.447(6) ? . .
C(10) C(13) 1.508(6) ? . .
C(11) C(12) 1.158(7) ? . .
C(13) C(10) 1.508(6) ? . .
C(13) C(14) 1.368(6) ? . .
C(13) C(18) 1.373(6) ? . .
C(14) C(13) 1.368(6) ? . .
C(14) C(15) 1.374(7) ? . .
C(15) C(16) 1.358(7) ? . .
C(16) C(17) 1.364(7) ? . .
C(17) C(18) 1.360(7) ? . .
C(18) C(13) 1.373(6) ? . .
C(19) C(20) 1.446(6) ? . .
C(19) C(22) 1.500(6) ? . .
C(19) C(28) 1.543(5) ? . .
C(20) C(21) 1.154(7) ? . .
C(22) C(19) 1.500(6) ? . .
C(22) C(23) 1.365(6) ? . .
C(22) C(27) 1.377(6) ? . .
C(23) C(22) 1.365(6) ? . .
C(23) C(24) 1.358(7) ? . .
C(24) C(25) 1.342(8) ? . .
C(25) C(26) 1.360(8) ? . .
C(26) C(27) 1.356(7) ? . .
C(27) C(22) 1.377(6) ? . .
C(28) C(29) 1.450(6) ? . .
C(28) C(31) 1.511(6) ? . .
C(29) C(30) 1.160(7) ? . .
C(31) C(32) 1.380(6) ? . .
C(31) C(36) 1.364(6) ? . .
C(32) C(33) 1.346(7) ? . .
C(33) C(34) 1.358(7) ? . .
C(34) C(35) 1.362(7) ? . .
C(35) C(36) 1.349(6) ? . .
C(1) H(25) 0.9500 ? . .
C(3) H(1) 0.91(5) ? . .
C(5) H(3) 1.00(4) ? . .
C(6) H(4) 0.97(5) ? . .
C(7) H(5) 0.97(5) ? . .
C(8) H(6) 0.98(5) ? . .
C(9) H(7) 1.03(4) ? . .
C(10) H(26) 0.9500 ? . .
C(12) H(2) 0.96(5) ? . .
C(14) H(8) 1.05(4) ? . .
C(15) H(9) 1.00(5) ? . .
C(16) H(10) 1.04(5) ? . .
C(17) H(11) 0.90(5) ? . .
C(18) H(12) 0.86(4) ? . .
C(19) H(27) 0.9500 ? . .
C(21) H(13) 0.92(5) ? . .
C(23) H(14) 1.07(5) ? . .
C(24) H(15) 0.92(5) ? . .
C(25) H(16) 0.91(5) ? . .
C(26) H(17) 1.09(5) ? . .
C(27) H(18) 0.98(5) ? . .
C(28) H(28) 0.9499 ? . .
C(30) H(19) 0.88(5) ? . .
C(32) H(20) 1.03(4) ? . .
C(33) H(21) 0.96(5) ? . .
C(34) H(22) 0.94(5) ? . .
C(35) H(23) 1.08(4) ? . .
C(36) H(24) 1.11(4) ? . .
H(4) C(6) 0.97(5) ? . .
H(5) C(7) 0.97(5) ? . .
H(6) C(8) 0.98(5) ? . .
H(22) C(34) 0.94(5) ? . .
H(25) C(1) 0.9500 ? . .
